data_6000563
loop_
_publ_author_name
'Zhang, J.'
'von Dreele, R. B.'
'Eyring, L.'

_publ_section_title
;
 Structures in the oxygen-deficient fluorite-related R(n)O(2n-2)
 homologous series: Pr12O22
;
_journal_name_full 'Journal of Solid State Chemistry'
_journal_page_first 53
_journal_page_last 58
_journal_paper_doi 10.1006/jssc.1996.0081
_journal_volume 122
_journal_year 1996
_chemical_formula_sum 'O22 Pr12'
_space_group_name_H-M_alt 'P 1 21/c 1'
_cell_angle_alpha 90.000
_cell_angle_beta 99.974
_cell_angle_gamma 90.000
_cell_length_a 6.6850
_cell_length_b 11.6004
_cell_length_c 12.8271
_cell_volume 979.69
_cod_database_code 6000563

loop_
_atom_site_label
_atom_site_fract_x
_atom_site_fract_y
_atom_site_fract_z
? ? ? ?
